data_7053789
loop_
_publ_author_name
'Kimoto, Atsushi'
'Niitsu, Shimpei'
'Iwahori, Fumiyasu'
'Abe, Jiro'

_publ_section_title
;
 Formation of hexaarylbiimidazole heterodimers via the cross recombination
 of two lophyl radicals
;
_journal_issue 6
_journal_name_full 'New Journal of Chemistry'
_journal_page_first 1339
_journal_paper_doi 10.1039/b823277f
_journal_volume 33
_journal_year 2009
_chemical_formula_sum 'C54 H36 Cl6 N4'
_chemical_formula_weight 953.57
_chemical_name_systematic
;
?
;
_space_group_IT_number 14
_symmetry_cell_setting monoclinic
_symmetry_space_group_name_Hall '-P 2yn'
_symmetry_space_group_name_H-M 'P 1 21/n 1'
_atom_sites_solution_hydrogens geom
_atom_sites_solution_primary direct
_atom_sites_solution_secondary difmap
_audit_creation_method SHELXL-97
_cell_angle_alpha 90.00
_cell_angle_beta 97.6160(10)
_cell_angle_gamma 90.00
_cell_formula_units_Z 4
_cell_length_a 17.8938(4)
_cell_length_b 14.1917(3)
_cell_length_c 18.1886(3)
_cell_measurement_temperature 103
_cell_volume 4578.13(16)
_computing_structure_refinement 'SHELXL-97 (Sheldrick, 1997)'
_computing_structure_solution 'SHELXS-97 (Sheldrick, 1990)'
_diffrn_ambient_temperature 103
_diffrn_measured_fraction_theta_full 0.953
_diffrn_measured_fraction_theta_max 0.953
_diffrn_radiation_monochromator graphite
_diffrn_radiation_source 'fine-focus sealed tube'
_diffrn_radiation_type MoK\a
_diffrn_radiation_wavelength 0.71073
_diffrn_reflns_av_R_equivalents 0.0531
_diffrn_reflns_av_sigmaI/netI 0.0480
_diffrn_reflns_limit_h_max 27
_diffrn_reflns_limit_h_min -26
_diffrn_reflns_limit_k_max 21
_diffrn_reflns_limit_k_min -21
_diffrn_reflns_limit_l_max 27
_diffrn_reflns_limit_l_min -27
_diffrn_reflns_number 81831
_diffrn_reflns_theta_full 33.00
_diffrn_reflns_theta_max 33.00
_diffrn_reflns_theta_min 1.50
_exptl_absorpt_coefficient_mu 0.418
_exptl_absorpt_correction_T_max 0.9361
_exptl_absorpt_correction_T_min 0.9210
_exptl_absorpt_correction_type empirical
_exptl_absorpt_process_details ' SADABS Sheldrick 1996 '
_exptl_crystal_colour yellow
_exptl_crystal_density_diffrn 1.383
_exptl_crystal_density_method 'not measured'
_exptl_crystal_description block
_exptl_crystal_F_000 1960
_exptl_crystal_size_max 0.20
_exptl_crystal_size_mid 0.16
_exptl_crystal_size_min 0.16
_refine_diff_density_max 1.169
_refine_diff_density_min -0.939
_refine_diff_density_rms 0.066
_refine_ls_extinction_method none
_refine_ls_goodness_of_fit_ref 1.025
_refine_ls_hydrogen_treatment ' no refined H '
_refine_ls_matrix_type full
_refine_ls_number_parameters 577
_refine_ls_number_reflns 16461
_refine_ls_number_restraints 0
_refine_ls_restrained_S_all 1.025
_refine_ls_R_factor_all 0.0752
_refine_ls_R_factor_gt 0.0435
_refine_ls_shift/su_max 0.011
_refine_ls_shift/su_mean 0.001
_refine_ls_structure_factor_coef Fsqd
_refine_ls_weighting_details 'calc w=1/[\s^2^(Fo^2^)+(0.0528P)^2^+1.3271P] where P=(Fo^2^+2Fc^2^)/3'
_refine_ls_weighting_scheme calc
_refine_ls_wR_factor_gt 0.1007
_refine_ls_wR_factor_ref 0.1107
_reflns_number_gt 11493
_reflns_number_total 16461
_reflns_threshold_expression >2sigma(I)
_cod_data_source_file b823277fsup1.cif
_cod_data_source_block sad
_cod_original_sg_symbol_H-M P2(1)/n
_cod_database_code 7053789

loop_
_symmetry_equiv_pos_as_xyz
'x, y, z'
'-x+1/2, y+1/2, -z+1/2'
'-x, -y, -z'
'x-1/2, -y-1/2, z-1/2'

loop_
_atom_site_label
_atom_site_type_symbol
_atom_site_fract_x
_atom_site_fract_y
_atom_site_fract_z
_atom_site_U_iso_or_equiv
_atom_site_adp_type
_atom_site_occupancy
_atom_site_symmetry_multiplicity
_atom_site_calc_flag
_atom_site_refinement_flags
Cl1 Cl 0.291748(19) 0.11350(2) 0.182765(19) 0.01942(7) Uani 1 1 d .
Cl2 Cl 0.14158(2) 0.16324(3) 0.24463(2) 0.02926(9) Uani 1 1 d .
Cl3 Cl 0.28693(2) 0.43403(3) 0.41627(2) 0.02617(8) Uani 1 1 d .
Cl4 Cl 0.51625(2) 0.44113(3) 0.24060(2) 0.02880(9) Uani 1 1 d .
Cl5 Cl 0.63445(3) 0.57325(3) 0.18089(4) 0.05169(16) Uani 1 1 d .
Cl6 Cl 0.59379(3) 0.39360(4) -0.08260(3) 0.04194(13) Uani 1 1 d .
N1 N 0.47207(6) 0.16346(8) 0.30088(6) 0.0134(2) Uani 1 1 d .
N2 N 0.46649(6) 0.23721(8) 0.19173(6) 0.0121(2) Uani 1 1 d .
N3 N 0.37502(6) 0.35372(8) 0.14549(6) 0.0134(2) Uani 1 1 d .
N4 N 0.40768(6) 0.23091(8) 0.06569(6) 0.0131(2) Uani 1 1 d .
C1 C 0.43120(7) 0.21904(9) 0.25344(7) 0.0127(2) Uani 1 1 d .
C2 C 0.53668(7) 0.14251(9) 0.26956(7) 0.0122(2) Uani 1 1 d .
C3 C 0.53518(7) 0.18780(9) 0.20214(7) 0.0123(2) Uani 1 1 d .
C4 C 0.43730(7) 0.29495(9) 0.12674(7) 0.0127(2) Uani 1 1 d .
C5 C 0.31650(7) 0.32999(9) 0.09986(7) 0.0124(2) Uani 1 1 d .
C6 C 0.33719(7) 0.25169(9) 0.04941(7) 0.0124(2) Uani 1 1 d .
C11 C 0.35668(7) 0.25304(9) 0.27077(7) 0.0134(2) Uani 1 1 d .
C12 C 0.29032(7) 0.20388(10) 0.24583(7) 0.0153(2) Uani 1 1 d .
C13 C 0.22312(8) 0.22621(11) 0.27333(8) 0.0191(3) Uani 1 1 d .
C14 C 0.22124(8) 0.29779(11) 0.32539(8) 0.0222(3) Uani 1 1 d .
H14A H 0.1757 0.3130 0.3443 0.027 Uiso 1 1 calc R
C15 C 0.28711(9) 0.34634(10) 0.34907(8) 0.0193(3) Uani 1 1 d .
C16 C 0.35463(8) 0.32526(10) 0.32260(8) 0.0166(3) Uani 1 1 d .
H16A H 0.3990 0.3598 0.3397 0.020 Uiso 1 1 calc R
C21 C 0.59267(7) 0.07663(9) 0.30821(7) 0.0130(2) Uani 1 1 d .
C22 C 0.59683(8) 0.06707(10) 0.38543(8) 0.0158(2) Uani 1 1 d .
H22A H 0.5648 0.1038 0.4118 0.019 Uiso 1 1 calc R
C23 C 0.64769(8) 0.00400(10) 0.42376(8) 0.0199(3) Uani 1 1 d .
H23A H 0.6501 -0.0020 0.4760 0.024 Uiso 1 1 calc R
C24 C 0.69484(8) -0.05011(10) 0.38574(9) 0.0209(3) Uani 1 1 d .
H24A H 0.7299 -0.0925 0.4120 0.025 Uiso 1 1 calc R
C25 C 0.69036(8) -0.04178(10) 0.30897(9) 0.0217(3) Uani 1 1 d .
H25A H 0.7221 -0.0792 0.2828 0.026 Uiso 1 1 calc R
C26 C 0.63972(8) 0.02096(10) 0.27027(8) 0.0170(3) Uani 1 1 d .
H26A H 0.6371 0.0260 0.2179 0.020 Uiso 1 1 calc R
C31 C 0.59402(7) 0.19101(9) 0.15174(7) 0.0129(2) Uani 1 1 d .
C32 C 0.66592(8) 0.22450(10) 0.18001(8) 0.0176(3) Uani 1 1 d .
H32A H 0.6753 0.2464 0.2297 0.021 Uiso 1 1 calc R
C33 C 0.72372(8) 0.22579(11) 0.13556(9) 0.0216(3) Uani 1 1 d .
H33A H 0.7725 0.2474 0.1555 0.026 Uiso 1 1 calc R
C34 C 0.71044(8) 0.19563(10) 0.06230(9) 0.0204(3) Uani 1 1 d .
H34A H 0.7496 0.1981 0.0318 0.024 Uiso 1 1 calc R
C35 C 0.63940(8) 0.16181(10) 0.03384(8) 0.0186(3) Uani 1 1 d .
H35A H 0.6302 0.1408 -0.0161 0.022 Uiso 1 1 calc R
C36 C 0.58177(8) 0.15862(10) 0.07845(8) 0.0157(2) Uani 1 1 d .
H36A H 0.5338 0.1342 0.0589 0.019 Uiso 1 1 calc R
C41 C 0.49809(7) 0.36018(10) 0.10238(8) 0.0173(3) Uani 1 1 d .
C42 C 0.53490(8) 0.42828(10) 0.15034(10) 0.0228(3) Uani 1 1 d .
C43 C 0.58887(9) 0.48698(11) 0.12403(12) 0.0319(4) Uani 1 1 d .
C44 C 0.60720(9) 0.47791(12) 0.05295(12) 0.0351(4) Uani 1 1 d .
H44A H 0.6442 0.5176 0.0361 0.042 Uiso 1 1 calc R
C45 C 0.57077(9) 0.41008(12) 0.00658(10) 0.0290(4) Uani 1 1 d .
C46 C 0.51595(8) 0.35241(11) 0.03039(9) 0.0212(3) Uani 1 1 d .
H46A H 0.4905 0.3074 -0.0026 0.025 Uiso 1 1 calc R
C51 C 0.24219(7) 0.37352(9) 0.10363(7) 0.0128(2) Uani 1 1 d .
C52 C 0.17555(8) 0.32087(10) 0.08950(7) 0.0158(2) Uani 1 1 d .
H52A H 0.1775 0.2568 0.0747 0.019 Uiso 1 1 calc R
C53 C 0.10658(8) 0.36239(11) 0.09722(8) 0.0205(3) Uani 1 1 d .
H53A H 0.0616 0.3263 0.0884 0.025 Uiso 1 1 calc R
C54 C 0.10326(8) 0.45667(11) 0.11777(8) 0.0218(3) Uani 1 1 d .
H54A H 0.0560 0.4851 0.1221 0.026 Uiso 1 1 calc R
C55 C 0.16923(8) 0.50926(11) 0.13193(8) 0.0201(3) Uani 1 1 d .
H55A H 0.1668 0.5737 0.1457 0.024 Uiso 1 1 calc R
C56 C 0.23875(8) 0.46807(10) 0.12606(8) 0.0164(3) Uani 1 1 d .
H56A H 0.2838 0.5037 0.1372 0.020 Uiso 1 1 calc R
C61 C 0.28799(7) 0.20287(9) -0.01045(7) 0.0132(2) Uani 1 1 d .
C62 C 0.29650(8) 0.10579(10) -0.02064(8) 0.0174(3) Uani 1 1 d .
H62A H 0.3326 0.0714 0.0118 0.021 Uiso 1 1 calc R
C63 C 0.25209(9) 0.05956(11) -0.07823(9) 0.0229(3) Uani 1 1 d .
H63A H 0.2583 -0.0062 -0.0853 0.028 Uiso 1 1 calc R
C64 C 0.19858(9) 0.10959(11) -0.12556(8) 0.0228(3) Uani 1 1 d .
H64A H 0.1681 0.0779 -0.1647 0.027 Uiso 1 1 calc R
C65 C 0.18981(8) 0.20566(11) -0.11551(8) 0.0205(3) Uani 1 1 d .
H65A H 0.1531 0.2394 -0.1477 0.025 Uiso 1 1 calc R
C66 C 0.23436(8) 0.25292(10) -0.05870(7) 0.0165(3) Uani 1 1 d .
H66A H 0.2285 0.3189 -0.0526 0.020 Uiso 1 1 calc R
C11S C -0.02630(10) 0.41577(13) 0.40061(10) 0.0318(4) Uani 1 1 d .
H11A H -0.0403 0.4378 0.4462 0.038 Uiso 1 1 calc R
C12S C -0.05911(11) 0.33509(13) 0.36782(11) 0.0365(4) Uani 1 1 d .
H12A H -0.0955 0.3014 0.3910 0.044 Uiso 1 1 calc R
C13S C -0.03884(12) 0.30357(13) 0.30122(12) 0.0396(5) Uani 1 1 d .
H13A H -0.0611 0.2479 0.2790 0.047 Uiso 1 1 calc R
C14S C 0.01365(11) 0.35271(12) 0.26667(11) 0.0329(4) Uani 1 1 d .
H14B H 0.0268 0.3312 0.2206 0.040 Uiso 1 1 calc R
C15S C 0.04703(9) 0.43334(12) 0.29942(10) 0.0269(3) Uani 1 1 d .
H15A H 0.0832 0.4670 0.2759 0.032 Uiso 1 1 calc R
C16S C 0.02745(9) 0.46463(12) 0.36645(9) 0.0282(3) Uani 1 1 d .
H16B H 0.0506 0.5194 0.3892 0.034 Uiso 1 1 calc R
C21S C -0.07728(11) 0.22703(18) 0.05951(14) 0.0499(6) Uani 1 1 d .
H21A H -0.1169 0.2633 0.0752 0.060 Uiso 1 1 calc R
C22S C -0.04432(15) 0.15420(17) 0.10382(12) 0.0516(6) Uani 1 1 d .
H22B H -0.0616 0.1401 0.1498 0.062 Uiso 1 1 calc R
C23S C 0.01351(15) 0.10274(15) 0.08057(12) 0.0476(5) Uani 1 1 d .
H23B H 0.0361 0.0530 0.1106 0.057 Uiso 1 1 calc R
C24S C 0.03869(12) 0.12289(14) 0.01428(11) 0.0385(4) Uani 1 1 d .
H24B H 0.0787 0.0872 -0.0012 0.046 Uiso 1 1 calc R
C25S C 0.00637(11) 0.19438(14) -0.02989(10) 0.0345(4) Uani 1 1 d .
H25B H 0.0242 0.2079 -0.0757 0.041 Uiso 1 1 calc R
C26S C -0.05162(10) 0.24642(15) -0.00819(12) 0.0398(5) Uani 1 1 d .
H26B H -0.0742 0.2954 -0.0391 0.048 Uiso 1 1 calc R

loop_
_atom_site_aniso_label
_atom_site_aniso_U_11
_atom_site_aniso_U_22
_atom_site_aniso_U_33
_atom_site_aniso_U_23
_atom_site_aniso_U_13
_atom_site_aniso_U_12
Cl1 0.02014(15) 0.02045(16) 0.01803(15) -0.00259(12) 0.00380(12) -0.00274(13)
Cl2 0.01403(15) 0.0422(2) 0.0320(2) -0.00045(17) 0.00474(14) -0.00507(15)
Cl3 0.0377(2) 0.02101(17) 0.02199(17) -0.00178(13) 0.01204(15) 0.00862(15)
Cl4 0.02177(17) 0.02538(19) 0.0373(2) -0.01062(16) -0.00326(15) -0.00228(14)
Cl5 0.0235(2) 0.0212(2) 0.1115(5) -0.0177(2) 0.0131(3) -0.00781(16)
Cl6 0.0351(2) 0.0460(3) 0.0510(3) 0.0297(2) 0.0288(2) 0.0133(2)
N1 0.0118(5) 0.0135(5) 0.0151(5) -0.0003(4) 0.0024(4) 0.0011(4)
N2 0.0106(5) 0.0134(5) 0.0124(5) 0.0010(4) 0.0018(4) 0.0008(4)
N3 0.0118(5) 0.0128(5) 0.0157(5) 0.0020(4) 0.0023(4) 0.0014(4)
N4 0.0135(5) 0.0144(5) 0.0118(5) 0.0022(4) 0.0035(4) 0.0014(4)
C1 0.0114(5) 0.0131(6) 0.0137(6) -0.0012(4) 0.0025(4) -0.0001(4)
C2 0.0112(5) 0.0117(5) 0.0136(6) -0.0017(4) 0.0011(4) -0.0001(4)
C3 0.0096(5) 0.0125(6) 0.0149(6) -0.0008(4) 0.0018(4) 0.0009(4)
C4 0.0108(5) 0.0132(6) 0.0142(6) 0.0016(5) 0.0019(4) 0.0014(4)
C5 0.0131(5) 0.0117(5) 0.0126(5) 0.0022(4) 0.0026(4) 0.0008(4)
C6 0.0137(5) 0.0118(5) 0.0122(5) 0.0028(4) 0.0029(4) 0.0014(4)
C11 0.0126(5) 0.0143(6) 0.0137(6) 0.0018(5) 0.0033(4) 0.0028(5)
C12 0.0139(6) 0.0178(6) 0.0147(6) 0.0017(5) 0.0032(5) 0.0014(5)
C13 0.0116(6) 0.0272(7) 0.0188(6) 0.0052(5) 0.0029(5) 0.0006(5)
C14 0.0180(7) 0.0287(8) 0.0213(7) 0.0043(6) 0.0074(5) 0.0086(6)
C15 0.0246(7) 0.0185(6) 0.0162(6) 0.0014(5) 0.0075(5) 0.0068(5)
C16 0.0169(6) 0.0172(6) 0.0163(6) 0.0007(5) 0.0040(5) 0.0031(5)
C21 0.0111(5) 0.0108(5) 0.0168(6) 0.0009(4) 0.0005(4) -0.0014(4)
C22 0.0158(6) 0.0148(6) 0.0164(6) 0.0002(5) 0.0004(5) -0.0003(5)
C23 0.0216(7) 0.0178(6) 0.0187(6) 0.0026(5) -0.0035(5) -0.0009(5)
C24 0.0176(6) 0.0163(6) 0.0270(7) 0.0038(5) -0.0036(5) 0.0027(5)
C25 0.0183(6) 0.0183(7) 0.0291(8) 0.0025(6) 0.0049(6) 0.0057(5)
C26 0.0173(6) 0.0151(6) 0.0188(6) 0.0014(5) 0.0032(5) 0.0021(5)
C31 0.0120(5) 0.0111(5) 0.0158(6) 0.0016(4) 0.0031(5) 0.0017(4)
C32 0.0143(6) 0.0175(6) 0.0216(7) -0.0033(5) 0.0043(5) -0.0020(5)
C33 0.0156(6) 0.0203(7) 0.0300(8) -0.0031(6) 0.0078(6) -0.0046(5)
C34 0.0191(7) 0.0170(6) 0.0276(7) -0.0012(5) 0.0130(6) -0.0007(5)
C35 0.0209(7) 0.0180(6) 0.0181(6) 0.0006(5) 0.0069(5) 0.0029(5)
C36 0.0141(6) 0.0161(6) 0.0172(6) 0.0006(5) 0.0034(5) 0.0008(5)
C41 0.0106(5) 0.0132(6) 0.0284(7) 0.0063(5) 0.0037(5) 0.0016(5)
C42 0.0134(6) 0.0144(6) 0.0401(9) 0.0015(6) 0.0018(6) 0.0028(5)
C43 0.0155(7) 0.0122(7) 0.0681(13) 0.0022(7) 0.0057(7) 0.0005(5)
C44 0.0177(7) 0.0195(7) 0.0711(13) 0.0188(8) 0.0173(8) 0.0033(6)
C45 0.0204(7) 0.0237(8) 0.0460(10) 0.0196(7) 0.0159(7) 0.0085(6)
C46 0.0160(6) 0.0201(7) 0.0288(7) 0.0114(6) 0.0081(6) 0.0056(5)
C51 0.0117(5) 0.0151(6) 0.0116(5) 0.0003(4) 0.0018(4) 0.0022(4)
C52 0.0150(6) 0.0167(6) 0.0160(6) -0.0023(5) 0.0032(5) -0.0006(5)
C53 0.0121(6) 0.0286(8) 0.0209(7) -0.0043(6) 0.0026(5) -0.0010(5)
C54 0.0150(6) 0.0319(8) 0.0186(7) -0.0046(6) 0.0028(5) 0.0076(6)
C55 0.0223(7) 0.0195(7) 0.0181(6) -0.0056(5) 0.0015(5) 0.0070(5)
C56 0.0153(6) 0.0165(6) 0.0166(6) -0.0023(5) -0.0003(5) 0.0008(5)
C61 0.0133(6) 0.0150(6) 0.0115(5) 0.0009(4) 0.0025(4) 0.0017(5)
C62 0.0188(6) 0.0155(6) 0.0175(6) 0.0015(5) 0.0005(5) 0.0034(5)
C63 0.0270(7) 0.0166(7) 0.0241(7) -0.0029(5) -0.0007(6) 0.0018(6)
C64 0.0228(7) 0.0256(7) 0.0186(7) -0.0052(6) -0.0032(5) 0.0006(6)
C65 0.0207(7) 0.0254(7) 0.0143(6) 0.0002(5) -0.0011(5) 0.0071(6)
C66 0.0182(6) 0.0161(6) 0.0153(6) 0.0012(5) 0.0028(5) 0.0048(5)
C11S 0.0359(9) 0.0378(10) 0.0228(8) 0.0062(7) 0.0075(7) 0.0122(8)
C12S 0.0446(11) 0.0294(9) 0.0406(10) 0.0098(8) 0.0241(9) 0.0026(8)
C13S 0.0534(12) 0.0210(8) 0.0500(11) -0.0018(8) 0.0282(10) -0.0040(8)
C14S 0.0422(10) 0.0242(8) 0.0369(9) 0.0000(7) 0.0222(8) 0.0039(7)
C15S 0.0246(7) 0.0253(8) 0.0322(8) 0.0066(6) 0.0080(6) 0.0048(6)
C16S 0.0257(8) 0.0304(8) 0.0271(8) 0.0028(7) -0.0013(6) 0.0066(7)
C21S 0.0226(9) 0.0583(14) 0.0700(15) -0.0295(12) 0.0111(9) -0.0151(9)
C22S 0.0681(15) 0.0543(14) 0.0356(11) -0.0116(10) 0.0183(10) -0.0346(12)
C23S 0.0727(16) 0.0294(10) 0.0373(11) -0.0001(8) -0.0048(10) -0.0102(10)
C24S 0.0423(11) 0.0335(10) 0.0384(10) -0.0112(8) 0.0002(8) -0.0034(8)
C25S 0.0359(9) 0.0400(10) 0.0264(8) -0.0047(7) -0.0001(7) -0.0134(8)
C26S 0.0278(9) 0.0388(10) 0.0478(11) -0.0028(9) -0.0137(8) -0.0079(8)

loop_
_atom_type_symbol
_atom_type_description
_atom_type_scat_dispersion_real
_atom_type_scat_dispersion_imag
_atom_type_scat_source
C C 0.0033 0.0016 'International Tables Vol C Tables 4.2.6.8 and 6.1.1.4'
H H 0.0000 0.0000 'International Tables Vol C Tables 4.2.6.8 and 6.1.1.4'
N N 0.0061 0.0033 'International Tables Vol C Tables 4.2.6.8 and 6.1.1.4'
Cl Cl 0.1484 0.1585 'International Tables Vol C Tables 4.2.6.8 and 6.1.1.4'

loop_
_geom_angle_atom_site_label_1
_geom_angle_atom_site_label_2
_geom_angle_atom_site_label_3
_geom_angle
C1 N1 C2 106.26(11)
C1 N2 C3 106.43(10)
C1 N2 C4 127.04(10)
C3 N2 C4 126.52(10)
C5 N3 C4 106.16(11)
C6 N4 C4 105.91(11)
N1 C1 N2 111.69(11)
N1 C1 C11 119.34(11)
N2 C1 C11 128.96(11)
C3 C2 N1 110.22(11)
C3 C2 C21 130.42(12)
N1 C2 C21 119.31(11)
C2 C3 N2 105.38(11)
C2 C3 C31 129.05(11)
N2 C3 C31 125.46(11)
N3 C4 N2 109.17(10)
N3 C4 N4 108.44(10)
N2 C4 N4 108.31(10)
N3 C4 C41 108.22(10)
N2 C4 C41 112.11(10)
N4 C4 C41 110.54(11)
N3 C5 C51 121.31(12)
N3 C5 C6 109.72(11)
C51 C5 C6 128.90(11)
N4 C6 C61 122.02(12)
N4 C6 C5 109.74(11)
C61 C6 C5 128.25(11)
C16 C11 C12 119.18(12)
C16 C11 C1 118.99(12)
C12 C11 C1 120.96(12)
C13 C12 C11 120.25(13)
C13 C12 Cl1 119.74(11)
C11 C12 Cl1 119.99(10)
C14 C13 C12 120.53(13)
C14 C13 Cl2 119.10(11)
C12 C13 Cl2 120.35(12)
C15 C14 C13 118.60(13)
C14 C15 C16 121.88(13)
C14 C15 Cl3 119.51(11)
C16 C15 Cl3 118.57(12)
C15 C16 C11 119.55(13)
C26 C21 C22 118.87(12)
C26 C21 C2 122.42(12)
C22 C21 C2 118.67(12)
C23 C22 C21 120.45(13)
C24 C23 C22 120.28(13)
C23 C24 C25 119.56(13)
C26 C25 C24 120.53(14)
C25 C26 C21 120.31(13)
C36 C31 C32 118.71(12)
C36 C31 C3 122.91(12)
C32 C31 C3 118.33(12)
C33 C32 C31 120.41(13)
C34 C33 C32 120.40(14)
C33 C34 C35 119.61(13)
C34 C35 C36 120.25(13)
C35 C36 C31 120.58(13)
C46 C41 C42 119.38(13)
C46 C41 C4 118.85(13)
C42 C41 C4 121.76(13)
C41 C42 C43 118.85(16)
C41 C42 Cl4 121.90(12)
C43 C42 Cl4 119.25(13)
C44 C43 C42 121.48(16)
C44 C43 Cl5 118.20(13)
C42 C43 Cl5 120.32(15)
C43 C44 C45 118.94(15)
C44 C45 C46 120.95(17)
C44 C45 Cl6 120.69(12)
C46 C45 Cl6 118.35(15)
C45 C46 C41 120.38(16)
C52 C51 C56 119.53(12)
C52 C51 C5 121.20(12)
C56 C51 C5 119.16(12)
C53 C52 C51 120.01(13)
C52 C53 C54 120.26(13)
C55 C54 C53 119.97(13)
C56 C55 C54 120.38(13)
C55 C56 C51 119.81(13)
C62 C61 C66 119.46(12)
C62 C61 C6 119.58(12)
C66 C61 C6 120.93(12)
C63 C62 C61 120.11(13)
C62 C63 C64 120.09(14)
C65 C64 C63 119.98(14)
C64 C65 C66 120.53(13)
C65 C66 C61 119.82(13)
C12S C11S C16S 119.77(16)
C13S C12S C11S 119.91(17)
C12S C13S C14S 120.42(18)
C13S C14S C15S 119.96(17)
C16S C15S C14S 119.82(16)
C15S C16S C11S 120.11(17)
C22S C21S C26S 119.5(2)
C23S C22S C21S 119.6(2)
C24S C23S C22S 120.4(2)
C23S C24S C25S 120.4(2)
C24S C25S C26S 120.30(19)
C25S C26S C21S 119.8(2)

loop_
_geom_bond_atom_site_label_1
_geom_bond_atom_site_label_2
_geom_bond_distance
Cl1 C12 1.7233(14)
Cl2 C13 1.7315(15)
Cl3 C15 1.7445(15)
Cl4 C42 1.7278(18)
Cl5 C43 1.7350(19)
Cl6 C45 1.7414(19)
N1 C1 1.3169(17)
N1 C2 1.3871(16)
N2 C1 1.3832(16)
N2 C3 1.4059(16)
N2 C4 1.4757(16)
N3 C5 1.2917(17)
N3 C4 1.4679(16)
N4 C6 1.2910(16)
N4 C4 1.4777(17)
C1 C11 1.4905(17)
C2 C3 1.3816(18)
C2 C21 1.4784(18)
C3 C31 1.4855(18)
C4 C41 1.5375(18)
C5 C51 1.4760(17)
C5 C6 1.5179(18)
C6 C61 1.4786(18)
C11 C16 1.3964(19)
C11 C12 1.3998(18)
C12 C13 1.3985(18)
C13 C14 1.392(2)
C14 C15 1.384(2)
C15 C16 1.3910(19)
C21 C26 1.4011(19)
C21 C22 1.4033(18)
C22 C23 1.3953(19)
C23 C24 1.391(2)
C24 C25 1.393(2)
C25 C26 1.3928(19)
C31 C36 1.3996(19)
C31 C32 1.4036(18)
C32 C33 1.395(2)
C33 C34 1.390(2)
C34 C35 1.393(2)
C35 C36 1.3948(19)
C41 C46 1.393(2)
C41 C42 1.406(2)
C42 C43 1.406(2)
C43 C44 1.381(3)
C44 C45 1.384(3)
C45 C46 1.390(2)
C51 C52 1.4017(18)
C51 C56 1.4062(19)
C52 C53 1.3914(19)
C53 C54 1.393(2)
C54 C55 1.392(2)
C55 C56 1.3912(19)
C61 C62 1.4012(19)
C61 C66 1.4044(18)
C62 C63 1.392(2)
C63 C64 1.394(2)
C64 C65 1.387(2)
C65 C66 1.391(2)
C11S C12S 1.385(3)
C11S C16S 1.397(3)
C12S C13S 1.384(3)
C13S C14S 1.386(2)
C14S C15S 1.388(3)
C15S C16S 1.386(2)
C21S C22S 1.393(4)
C21S C26S 1.397(3)
C22S C23S 1.378(4)
C23S C24S 1.372(3)
C24S C25S 1.373(3)
C25S C26S 1.374(3)
